data_4340282
loop_
_publ_author_name
'Fondo, Matilde'
'Ocampo, Noelia'
'Garc\'ia-Deibe, Ana M'
'Vicente, Ram\'on'
'Corbella, Montserrat'
'Bermejo, Manuel R.'
'Sanmart\'in, Jes\'us'

_publ_section_title
;
 Self-assembly of a tetranuclear Ni4 cluster with an S = 4 ground state:
 the first 3d metal cluster bearing a mu4-eta2:eta2-O,O carbonate ligand.
;
_journal_issue 1
_journal_name_full 'Inorganic chemistry'
_journal_page_first 255
_journal_page_last 262
_journal_paper_doi 10.1021/ic051194s
_journal_volume 45
_journal_year 2006
_chemical_formula_moiety 'C34 H30 Br4 N4 Ni2 O6, 2.25 (C2 H3 N), H2 O'
_chemical_formula_sum 'C38.5 H38.75 Br4 N6.25 Ni2 O7'
_chemical_formula_weight 1138.07
_chemical_name_systematic
;
 ?
;
_space_group_IT_number 60
_symmetry_cell_setting orthorhombic
_symmetry_Int_Tables_number 60
_symmetry_space_group_name_Hall '-P 2ac 2b'
_symmetry_space_group_name_H-M 'P b n a'
_atom_sites_solution_hydrogens geom
_atom_sites_solution_primary direct
_atom_sites_solution_secondary difmap
_audit_creation_method SHELXL-97
_cell_angle_alpha 90.00
_cell_angle_beta 90.00
_cell_angle_gamma 90.00
_cell_formula_units_Z 8
_cell_length_a 14.6160(11)
_cell_length_b 24.349(2)
_cell_length_c 24.4841(13)
_cell_measurement_reflns_used 7959
_cell_measurement_temperature 120(2)
_cell_measurement_theta_max 65.09
_cell_measurement_theta_min 0.98
_cell_volume 8713.5(11)
_computing_cell_refinement 'Nonius Collect - HKL2000'
_computing_data_collection 'Nonius Collect - HKL2000'
_computing_data_reduction 'HKL Denzo and Scalepack (Otwinowski & Minor 1997)'
_computing_structure_refinement 'SHELXL-97 (Sheldrick, 1997)'
_computing_structure_solution 'SIR-92(Altomare, 1993)'
_diffrn_ambient_temperature 120(2)
_diffrn_measured_fraction_theta_full 0.993
_diffrn_measured_fraction_theta_max 0.993
_diffrn_measurement_device_type 'FR591-KappaCCD2000 Bruker-Nonius'
_diffrn_measurement_method 'omega/phi scans'
_diffrn_radiation_monochromator 'multilayer graded mirror'
_diffrn_radiation_source 'rotating anode'
_diffrn_radiation_type CuK\a
_diffrn_radiation_wavelength 1.54180
_diffrn_reflns_av_R_equivalents 0.0915
_diffrn_reflns_av_sigmaI/netI 0.0354
_diffrn_reflns_limit_h_max 17
_diffrn_reflns_limit_h_min 0
_diffrn_reflns_limit_k_max 28
_diffrn_reflns_limit_k_min 0
_diffrn_reflns_limit_l_max 28
_diffrn_reflns_limit_l_min 0
_diffrn_reflns_number 87978
_diffrn_reflns_theta_full 65.26
_diffrn_reflns_theta_max 65.26
_diffrn_reflns_theta_min 3.52
_exptl_absorpt_coefficient_mu 5.869
_exptl_absorpt_correction_T_max 0.525
_exptl_absorpt_correction_T_min 0.239
_exptl_absorpt_correction_type multi-scan
_exptl_absorpt_process_details
;
 R.H. Blessing, Acta Cryst. (1995), A51, 33-38
;
_exptl_crystal_colour yellow
_exptl_crystal_density_diffrn 1.735
_exptl_crystal_density_method 'not measured'
_exptl_crystal_description needle
_exptl_crystal_F_000 4524
_exptl_crystal_size_max 0.61
_exptl_crystal_size_mid 0.10
_exptl_crystal_size_min 0.03
_refine_diff_density_max 0.829
_refine_diff_density_min -0.876
_refine_diff_density_rms 0.138
_refine_ls_extinction_method none
_refine_ls_goodness_of_fit_ref 1.056
_refine_ls_hydrogen_treatment mixed
_refine_ls_matrix_type full
_refine_ls_number_parameters 543
_refine_ls_number_reflns 7417
_refine_ls_number_restraints 0
_refine_ls_restrained_S_all 1.056
_refine_ls_R_factor_all 0.0578
_refine_ls_R_factor_gt 0.0495
_refine_ls_shift/su_max 0.001
_refine_ls_shift/su_mean 0.000
_refine_ls_structure_factor_coef Fsqd
_refine_ls_weighting_details 'calc w=1/[\s^2^(Fo^2^)+(0.0841P)^2^+13.1594P] where P=(Fo^2^+2Fc^2^)/3'
_refine_ls_weighting_scheme calc
_refine_ls_wR_factor_gt 0.1318
_refine_ls_wR_factor_ref 0.1403
_reflns_number_gt 6266
_reflns_number_total 7417
_reflns_threshold_expression >2sigma(I)
_cod_data_source_file ic051194ssi20050718_060701.cif
_cod_data_source_block 2&#x00B7;2.25MeCN&#x00B7;H2O
_cod_depositor_comments
;
The following automatic conversions were performed:

'_symmetry_cell_setting' value 'Orthorhombic' changed to
'orthorhombic' according to
/usr/data/users/saulius/automatic-downloads/retrospective/ACS/lib/dictionaries/cif_core.dic
dictionary named 'cif_core.dic' version 2.4.2 from 2011-04-26.

Automatic conversion script
Id: cif_fix_values 2281 2013-09-26 08:29:07Z andrius 
;
_cod_original_cell_volume 8713.5(12)
_cod_original_sg_symbol_H-M 'P bna'
_cod_original_formula_sum 'C38.50 H38.75 Br4 N6.25 Ni2 O7'
_cod_database_code 4340282

loop_
_symmetry_equiv_pos_as_xyz
'x, y, z'
'-x+1/2, -y, z+1/2'
'x, -y+1/2, -z'
'-x+1/2, y+1/2, -z+1/2'
'-x, -y, -z'
'x-1/2, y, -z-1/2'
'-x, y-1/2, z'
'x-1/2, -y-1/2, z-1/2'

loop_
_atom_site_label
_atom_site_type_symbol
_atom_site_fract_x
_atom_site_fract_y
_atom_site_fract_z
_atom_site_U_iso_or_equiv
_atom_site_adp_type
_atom_site_occupancy
_atom_site_symmetry_multiplicity
_atom_site_calc_flag
_atom_site_refinement_flags
_atom_site_disorder_assembly
_atom_site_disorder_group
Ni11 Ni 0.95881(5) 0.44153(3) 0.64544(3) 0.03896(19) Uani 1 1 d . . .
Ni12 Ni 0.91735(5) 0.40893(3) 0.76498(3) 0.03693(18) Uani 1 1 d . . .
O12W O 0.8244(3) 0.34992(14) 0.79834(15) 0.0457(7) Uani 1 1 d . . .
H2WA H 0.839(4) 0.332(3) 0.827(3) 0.069(18) Uiso 1 1 d . . .
H2WB H 0.779(7) 0.336(3) 0.790(4) 0.11(3) Uiso 1 1 d . . .
O101 O 1.0764(2) 0.40473(12) 0.62553(12) 0.0416(7) Uani 1 1 d . . .
O102 O 1.0226(2) 0.36281(11) 0.78999(11) 0.0403(6) Uani 1 1 d . . .
O103 O 1.0008(2) 0.46447(11) 0.72304(11) 0.0371(6) Uani 1 1 d . . .
N101 N 0.9938(3) 0.50802(15) 0.60127(14) 0.0420(8) Uani 1 1 d . . .
N102 N 0.9121(2) 0.44765(14) 0.83724(14) 0.0381(7) Uani 1 1 d . . .
N103 N 0.8322(2) 0.48519(14) 0.65725(14) 0.0391(8) Uani 1 1 d . . .
N104 N 0.8012(2) 0.46126(13) 0.74602(14) 0.0370(7) Uani 1 1 d . . .
O11 O 0.9168(2) 0.37498(11) 0.68745(11) 0.0395(6) Uani 1 1 d . . .
C10 C 0.9086(3) 0.32454(18) 0.66967(19) 0.0429(10) Uani 1 1 d . . .
C11 C 0.9072(4) 0.28027(19) 0.7066(2) 0.0520(11) Uani 1 1 d . . .
H11 H 0.9153 0.2871 0.7445 0.062 Uiso 1 1 calc R . .
C12 C 0.8945(4) 0.2277(2) 0.6890(2) 0.0621(14) Uani 1 1 d . . .
H12 H 0.8930 0.1985 0.7146 0.074 Uiso 1 1 calc R . .
C13 C 0.8836(4) 0.2166(2) 0.6334(3) 0.0626(15) Uani 1 1 d . . .
Br14 Br 0.86637(6) 0.14205(2) 0.61178(4) 0.0976(3) Uani 1 1 d . . .
C14 C 0.8877(4) 0.2575(2) 0.5957(2) 0.0617(14) Uani 1 1 d . . .
H14 H 0.8824 0.2491 0.5580 0.074 Uiso 1 1 calc R . .
C15 C 0.9000(3) 0.31293(19) 0.6128(2) 0.0490(11) Uani 1 1 d . . .
C16 C 0.8986(4) 0.3538(2) 0.5701(2) 0.0519(11) Uani 1 1 d . . .
H16 H 0.8915 0.3401 0.5340 0.062 Uiso 1 1 calc R . .
O12 O 0.9054(2) 0.40397(13) 0.57416(13) 0.0491(7) Uani 1 1 d . . .
C100 C 1.1362(3) 0.42055(18) 0.58978(17) 0.0424(10) Uani 1 1 d . . .
C101 C 1.2103(3) 0.38458(18) 0.57678(17) 0.0421(9) Uani 1 1 d . . .
H101 H 1.2122 0.3493 0.5933 0.050 Uiso 1 1 calc R . .
C102 C 1.2787(3) 0.39914(19) 0.54136(18) 0.0461(10) Uani 1 1 d . . .
H102 H 1.3268 0.3741 0.5336 0.055 Uiso 1 1 calc R . .
C103 C 1.2775(3) 0.45088(19) 0.51663(17) 0.0436(10) Uani 1 1 d . . .
Br11 Br 1.37669(3) 0.47134(2) 0.47056(2) 0.05081(16) Uani 1 1 d . . .
C104 C 1.2073(3) 0.48695(19) 0.52625(17) 0.0436(10) Uani 1 1 d . . .
H104 H 1.2074 0.5219 0.5090 0.052 Uiso 1 1 calc R . .
C105 C 1.1341(3) 0.47228(18) 0.56213(17) 0.0411(9) Uani 1 1 d . . .
C106 C 1.0623(3) 0.51241(18) 0.56846(17) 0.0417(9) Uani 1 1 d . . .
H106 H 1.0657 0.5446 0.5467 0.050 Uiso 1 1 calc R . .
C107 C 0.9257(3) 0.55180(18) 0.60337(19) 0.0453(10) Uani 1 1 d . . .
H10A H 0.9264 0.5729 0.5688 0.054 Uiso 1 1 calc R . .
H10B H 0.9398 0.5773 0.6337 0.054 Uiso 1 1 calc R . .
C108 C 0.8318(3) 0.52617(19) 0.61196(19) 0.0457(10) Uani 1 1 d . . .
H10C H 0.7870 0.5555 0.6204 0.055 Uiso 1 1 calc R . .
H10D H 0.8121 0.5079 0.5778 0.055 Uiso 1 1 calc R . .
C109 C 0.7480(3) 0.45057(19) 0.65395(18) 0.0446(10) Uani 1 1 d . . .
H10E H 0.7573 0.4193 0.6287 0.054 Uiso 1 1 calc R . .
H10F H 0.6952 0.4725 0.6410 0.054 Uiso 1 1 calc R . .
C110 C 0.7323(3) 0.43041(17) 0.71182(18) 0.0423(9) Uani 1 1 d . . .
H11A H 0.6691 0.4387 0.7239 0.051 Uiso 1 1 calc R . .
H11B H 0.7425 0.3903 0.7144 0.051 Uiso 1 1 calc R . .
C111 C 0.7646(3) 0.47600(17) 0.80071(17) 0.0405(9) Uani 1 1 d . . .
H11C H 0.7281 0.4449 0.8150 0.049 Uiso 1 1 calc R . .
H11D H 0.7234 0.5081 0.7971 0.049 Uiso 1 1 calc R . .
C112 C 0.8407(3) 0.48971(18) 0.84125(18) 0.0414(9) Uani 1 1 d . . .
H11E H 0.8668 0.5263 0.8328 0.050 Uiso 1 1 calc R . .
H11F H 0.8158 0.4907 0.8788 0.050 Uiso 1 1 calc R . .
C113 C 0.9581(3) 0.43515(17) 0.88006(17) 0.0395(9) Uani 1 1 d . . .
H113 H 0.9459 0.4556 0.9123 0.047 Uiso 1 1 calc R . .
C114 C 1.0270(3) 0.39273(17) 0.88375(17) 0.0397(9) Uani 1 1 d . . .
C115 C 1.0662(3) 0.38488(19) 0.93614(18) 0.0441(10) Uani 1 1 d . . .
H115 H 1.0474 0.4074 0.9658 0.053 Uiso 1 1 calc R . .
C116 C 1.1303(3) 0.3456(2) 0.9442(2) 0.0488(11) Uani 1 1 d . . .
Br12 Br 1.18687(4) 0.33827(3) 1.01440(2) 0.06462(19) Uani 1 1 d . . .
C117 C 1.1601(3) 0.31214(19) 0.9011(2) 0.0468(10) Uani 1 1 d . . .
H117 H 1.2047 0.2845 0.9073 0.056 Uiso 1 1 calc R . .
C118 C 1.1245(3) 0.31963(17) 0.85019(19) 0.0414(9) Uani 1 1 d . . .
H118 H 1.1464 0.2976 0.8210 0.050 Uiso 1 1 calc R . .
C119 C 1.0555(3) 0.35930(16) 0.83950(17) 0.0380(9) Uani 1 1 d . . .
C120 C 0.8224(3) 0.51004(17) 0.71187(17) 0.0392(9) Uani 1 1 d . . .
H120 H 0.7676 0.5346 0.7116 0.047 Uiso 1 1 calc R . .
C121 C 0.9025(3) 0.54217(16) 0.73273(16) 0.0369(9) Uani 1 1 d . . .
C122 C 0.8888(3) 0.59586(17) 0.75045(18) 0.0417(9) Uani 1 1 d . . .
H122 H 0.8316 0.6135 0.7444 0.050 Uiso 1 1 calc R . .
C123 C 0.9582(3) 0.62333(18) 0.77669(19) 0.0463(10) Uani 1 1 d . . .
Br13 Br 0.93764(4) 0.69574(2) 0.80316(2) 0.05894(17) Uani 1 1 d . . .
C124 C 1.0438(3) 0.59879(18) 0.7847(2) 0.0472(10) Uani 1 1 d . . .
H124 H 1.0917 0.6180 0.8026 0.057 Uiso 1 1 calc R . .
C125 C 1.0566(3) 0.54552(18) 0.76591(18) 0.0424(10) Uani 1 1 d . . .
H125 H 1.1143 0.5285 0.7715 0.051 Uiso 1 1 calc R . .
C126 C 0.9879(3) 0.51605(16) 0.73908(16) 0.0384(9) Uani 1 1 d . . .
O1W O 1.1410(3) 0.33730(15) 0.70430(17) 0.0475(8) Uani 1 1 d . . .
H1WA H 1.111(4) 0.339(2) 0.726(2) 0.041(17) Uiso 1 1 d . . .
H1WB H 1.107(6) 0.354(3) 0.684(3) 0.10(3) Uiso 1 1 d . . .
N1S N 0.8769(3) 0.28352(19) 0.8953(2) 0.0659(12) Uani 1 1 d . . .
C10S C 0.9078(4) 0.2456(2) 0.9146(2) 0.0586(12) Uani 1 1 d . . .
C11S C 0.9461(5) 0.1956(3) 0.9392(3) 0.084(2) Uani 1 1 d . . .
H11G H 0.9326 0.1952 0.9784 0.126 Uiso 1 1 calc R . .
H11H H 1.0125 0.1950 0.9337 0.126 Uiso 1 1 calc R . .
H11K H 0.9186 0.1632 0.9219 0.126 Uiso 1 1 calc R . .
N2S N 0.7650(4) 0.1551(3) 0.8567(3) 0.099(2) Uani 1 1 d . . .
C20S C 0.7052(5) 0.1830(2) 0.8551(3) 0.0680(15) Uani 1 1 d . . .
C21S C 0.6223(6) 0.2159(3) 0.8516(4) 0.101(3) Uani 1 1 d . . .
H21A H 0.5756 0.1957 0.8311 0.151 Uiso 1 1 calc R . .
H21B H 0.6359 0.2505 0.8328 0.151 Uiso 1 1 calc R . .
H21C H 0.5997 0.2238 0.8884 0.151 Uiso 1 1 calc R . .
N3S N 0.547(2) 0.2179(13) 0.9956(14) 0.115(9) Uiso 0.25 1 d P . 1
C30S C 0.6180(16) 0.2342(9) 0.9977(12) 0.069(6) Uiso 0.25 1 d P . 1
C31S C 0.7082(12) 0.2500 1.0000 0.070(4) Uiso 0.50 2 d SP . .
H31A H 0.7378 0.2424 0.9649 0.104 Uiso 0.25 1 calc PR A 1
H31B H 0.7394 0.2295 1.0290 0.104 Uiso 0.25 1 calc PR A 1
H31C H 0.7118 0.2894 1.0078 0.104 Uiso 0.25 1 calc PR A 1

loop_
_atom_site_aniso_label
_atom_site_aniso_U_11
_atom_site_aniso_U_22
_atom_site_aniso_U_33
_atom_site_aniso_U_23
_atom_site_aniso_U_13
_atom_site_aniso_U_12
Ni11 0.0428(4) 0.0405(4) 0.0335(4) -0.0009(3) 0.0006(3) 0.0005(3)
Ni12 0.0405(4) 0.0369(4) 0.0334(4) -0.0010(3) 0.0000(3) -0.0003(3)
O12W 0.0480(19) 0.0442(17) 0.0449(19) 0.0059(15) -0.0017(15) -0.0022(14)
O101 0.0433(16) 0.0443(16) 0.0374(15) 0.0007(12) 0.0063(13) 0.0008(12)
O102 0.0432(16) 0.0414(15) 0.0364(15) -0.0009(12) -0.0023(12) 0.0048(12)
O103 0.0398(15) 0.0360(14) 0.0357(14) -0.0004(12) 0.0013(12) 0.0002(11)
N101 0.046(2) 0.0443(19) 0.0353(18) -0.0016(15) 0.0000(16) 0.0011(15)
N102 0.0418(19) 0.0387(18) 0.0337(18) -0.0010(14) 0.0001(15) -0.0012(14)
N103 0.0414(19) 0.0426(19) 0.0335(18) 0.0007(15) 0.0007(15) -0.0009(15)
N104 0.0402(18) 0.0374(17) 0.0334(17) 0.0003(14) 0.0005(14) -0.0005(14)
O11 0.0429(16) 0.0380(15) 0.0374(15) -0.0024(12) -0.0010(12) -0.0027(12)
C10 0.038(2) 0.041(2) 0.050(3) -0.0100(19) -0.0036(19) 0.0022(17)
C11 0.059(3) 0.043(2) 0.055(3) -0.007(2) -0.010(2) 0.005(2)
C12 0.068(3) 0.044(3) 0.075(4) 0.000(2) -0.014(3) 0.008(2)
C13 0.060(3) 0.049(3) 0.079(4) -0.016(3) -0.032(3) 0.013(2)
Br14 0.1233(6) 0.0460(3) 0.1236(6) -0.0304(4) -0.0704(5) 0.0219(3)
C14 0.059(3) 0.060(3) 0.067(3) -0.024(3) -0.019(3) 0.016(2)
C15 0.044(2) 0.050(3) 0.053(3) -0.012(2) -0.007(2) 0.006(2)
C16 0.055(3) 0.057(3) 0.044(3) -0.012(2) -0.001(2) 0.006(2)
O12 0.0549(19) 0.054(2) 0.0381(16) -0.0048(14) -0.0030(14) -0.0015(15)
C100 0.047(2) 0.046(2) 0.035(2) -0.0039(18) -0.0022(18) -0.0046(18)
C101 0.047(2) 0.041(2) 0.038(2) 0.0005(18) 0.0015(18) -0.0001(18)
C102 0.048(2) 0.052(3) 0.038(2) -0.0071(19) 0.0026(19) 0.003(2)
C103 0.046(2) 0.051(3) 0.034(2) -0.0003(18) -0.0024(18) -0.0009(19)
Br11 0.0440(3) 0.0654(3) 0.0429(3) 0.0091(2) 0.00319(19) -0.0011(2)
C104 0.049(3) 0.048(2) 0.033(2) 0.0004(18) -0.0029(18) -0.0030(19)
C105 0.046(2) 0.045(2) 0.032(2) 0.0003(17) 0.0021(18) -0.0043(18)
C106 0.049(2) 0.044(2) 0.032(2) 0.0011(18) -0.0002(18) 0.0004(18)
C107 0.052(3) 0.044(2) 0.039(2) 0.0047(19) 0.0044(19) 0.0062(19)
C108 0.048(3) 0.049(3) 0.040(2) 0.0051(19) 0.0005(19) 0.0021(19)
C109 0.045(2) 0.049(2) 0.040(2) -0.0039(19) -0.0042(19) -0.0027(19)
C110 0.044(2) 0.038(2) 0.045(2) -0.0031(18) -0.0031(19) -0.0037(18)
C111 0.043(2) 0.041(2) 0.037(2) 0.0009(17) 0.0020(18) 0.0021(17)
C112 0.046(2) 0.040(2) 0.039(2) -0.0029(18) 0.0011(18) 0.0050(18)
C113 0.045(2) 0.040(2) 0.034(2) -0.0004(17) 0.0022(18) -0.0030(17)
C114 0.048(2) 0.039(2) 0.032(2) 0.0019(17) -0.0050(18) -0.0050(18)
C115 0.045(2) 0.047(2) 0.041(2) 0.0030(19) 0.0028(19) -0.0054(19)
C116 0.047(3) 0.053(3) 0.047(3) 0.009(2) -0.003(2) -0.003(2)
Br12 0.0642(4) 0.0849(4) 0.0448(3) 0.0098(3) -0.0106(2) 0.0116(3)
C117 0.041(2) 0.043(2) 0.056(3) 0.008(2) -0.002(2) 0.0000(18)
C118 0.046(2) 0.033(2) 0.045(2) 0.0024(18) 0.0005(19) -0.0043(17)
C119 0.039(2) 0.034(2) 0.041(2) 0.0033(17) 0.0013(17) -0.0067(16)
C120 0.043(2) 0.040(2) 0.035(2) 0.0038(17) 0.0031(17) 0.0016(17)
C121 0.041(2) 0.036(2) 0.034(2) 0.0006(16) -0.0012(17) -0.0001(17)
C122 0.046(2) 0.040(2) 0.039(2) 0.0024(18) 0.0013(19) 0.0017(17)
C123 0.050(3) 0.040(2) 0.049(3) -0.0016(19) 0.004(2) -0.0023(19)
Br13 0.0640(3) 0.0407(3) 0.0721(4) -0.0130(2) -0.0032(3) 0.0023(2)
C124 0.047(3) 0.040(2) 0.054(3) -0.005(2) -0.004(2) -0.0043(19)
C125 0.041(2) 0.041(2) 0.045(2) -0.0034(19) -0.0008(18) -0.0006(17)
C126 0.045(2) 0.039(2) 0.031(2) 0.0022(16) 0.0016(17) -0.0008(17)
O1W 0.0462(19) 0.055(2) 0.0412(19) -0.0021(16) 0.0020(17) 0.0032(15)
N1S 0.064(3) 0.053(3) 0.081(3) 0.007(2) -0.004(2) 0.003(2)
C10S 0.057(3) 0.062(3) 0.057(3) -0.001(3) 0.001(2) 0.001(3)
C11S 0.093(5) 0.081(4) 0.077(4) 0.023(3) 0.000(4) 0.022(4)
N2S 0.063(3) 0.081(4) 0.153(7) -0.018(4) -0.004(4) 0.002(3)
C20S 0.071(4) 0.050(3) 0.083(4) -0.007(3) -0.001(3) -0.007(3)
C21S 0.106(6) 0.080(5) 0.117(6) 0.014(4) 0.021(5) 0.031(4)

loop_
_atom_type_symbol
_atom_type_description
_atom_type_scat_dispersion_real
_atom_type_scat_dispersion_imag
_atom_type_scat_source
C C 0.0181 0.0091 'International Tables Vol C Tables 4.2.6.8 and 6.1.1.4'
H H 0.0000 0.0000 'International Tables Vol C Tables 4.2.6.8 and 6.1.1.4'
N N 0.0311 0.0180 'International Tables Vol C Tables 4.2.6.8 and 6.1.1.4'
O O 0.0492 0.0322 'International Tables Vol C Tables 4.2.6.8 and 6.1.1.4'
Ni Ni -3.0029 0.5091 'International Tables Vol C Tables 4.2.6.8 and 6.1.1.4'
Br Br -0.6763 1.2805 'International Tables Vol C Tables 4.2.6.8 and 6.1.1.4'

loop_
_geom_angle_atom_site_label_1
_geom_angle_atom_site_label_2
_geom_angle_atom_site_label_3
_geom_angle
O101 Ni11 N101 90.62(14)
O101 Ni11 O11 91.48(12)
N101 Ni11 O11 176.74(14)
O101 Ni11 O103 95.15(12)
N101 Ni11 O103 101.56(13)
O11 Ni11 O103 80.73(11)
O101 Ni11 O12 85.56(13)
N101 Ni11 O12 89.90(14)
O11 Ni11 O12 87.77(12)
O103 Ni11 O12 168.50(12)
O101 Ni11 N103 173.20(13)
N101 Ni11 N103 83.90(14)
O11 Ni11 N103 93.83(13)
O103 Ni11 N103 89.90(12)
O12 Ni11 N103 90.40(13)
O102 Ni12 N102 91.34(13)
O102 Ni12 O11 93.40(12)
N102 Ni12 O11 174.87(13)
O102 Ni12 O103 93.73(12)
N102 Ni12 O103 98.71(13)
O11 Ni12 O103 79.05(11)
O102 Ni12 O12W 89.68(13)
N102 Ni12 O12W 87.40(14)
O11 Ni12 O12W 94.56(13)
O103 Ni12 O12W 172.92(13)
O102 Ni12 N104 174.47(13)
N102 Ni12 N104 83.27(14)
O11 Ni12 N104 92.03(12)
O103 Ni12 N104 88.35(12)
O12W Ni12 N104 88.82(14)
Ni12 O12W H2WA 120(4)
Ni12 O12W H2WB 138(7)
H2WA O12W H2WB 102(7)
C100 O101 Ni11 127.7(3)
C119 O102 Ni12 127.2(3)
C126 O103 Ni11 118.9(2)
C126 O103 Ni12 112.6(2)
Ni11 O103 Ni12 95.93(12)
C106 N101 C107 119.4(4)
C106 N101 Ni11 126.8(3)
C107 N101 Ni11 113.2(3)
C113 N102 C112 119.0(4)
C113 N102 Ni12 126.1(3)
C112 N102 Ni12 114.5(3)
C120 N103 C108 113.5(3)
C120 N103 C109 101.6(3)
C108 N103 C109 109.5(3)
C120 N103 Ni11 114.0(3)
C108 N103 Ni11 103.5(3)
C109 N103 Ni11 115.0(3)
C120 N104 C111 112.9(3)
C120 N104 C110 103.0(3)
C111 N104 C110 112.3(3)
C120 N104 Ni12 115.2(3)
C111 N104 Ni12 103.3(2)
C110 N104 Ni12 110.4(2)
C10 O11 Ni11 127.8(3)
C10 O11 Ni12 132.8(3)
Ni11 O11 Ni12 98.38(12)
C16 O12 Ni11 121.7(3)
O11 C10 C11 120.4(4)
O11 C10 C15 121.2(4)
C11 C10 C15 118.3(4)
C12 C11 C10 121.1(5)
C12 C11 H11 119.4
C10 C11 H11 119.4
C11 C12 C13 120.4(5)
C11 C12 H12 119.8
C13 C12 H12 119.8
C14 C15 C10 119.0(5)
C14 C15 C16 116.1(5)
C10 C15 C16 124.9(4)
C14 C13 C12 121.0(5)
C14 C13 Br14 121.0(4)
C12 C13 Br14 118.0(4)
C13 C14 C15 120.1(5)
C13 C14 H14 119.9
C15 C14 H14 119.9
O12 C16 C15 128.6(5)
O12 C16 H16 115.7
C15 C16 H16 115.7
O101 C100 C101 118.6(4)
O101 C100 C105 124.6(4)
C101 C100 C105 116.8(4)
C102 C101 C100 122.4(4)
C102 C101 H101 118.8
C100 C101 H101 118.8
C101 C102 C103 119.9(4)
C101 C102 H102 120.1
C103 C102 H102 120.1
C104 C103 C102 120.8(4)
C104 C103 Br11 120.3(3)
C102 C103 Br11 118.9(3)
C103 C104 C105 120.4(4)
C103 C104 H104 119.8
C105 C104 H104 119.8
C104 C105 C100 119.7(4)
C104 C105 C106 116.2(4)
C100 C105 C106 124.1(4)
N101 C106 C105 125.2(4)
N101 C106 H106 117.4
C105 C106 H106 117.4
N101 C107 C108 108.7(4)
N101 C107 H10A 110.0
C108 C107 H10A 109.9
N101 C107 H10B 110.0
C108 C107 H10B 110.0
H10A C107 H10B 108.3
N103 C108 C107 111.9(4)
N103 C108 H10C 109.2
C107 C108 H10C 109.2
N103 C108 H10D 109.2
C107 C108 H10D 109.2
H10C C108 H10D 107.9
N103 C109 C110 104.9(3)
N103 C109 H10E 110.8
C110 C109 H10E 110.8
N103 C109 H10F 110.8
C110 C109 H10F 110.8
H10E C109 H10F 108.8
N104 C110 C109 104.8(3)
N104 C110 H11A 110.8
C109 C110 H11A 110.8
N104 C110 H11B 110.8
C109 C110 H11B 110.8
H11A C110 H11B 108.9
N104 C111 C112 112.1(4)
N104 C111 H11C 109.2
C112 C111 H11C 109.2
N104 C111 H11D 109.2
C112 C111 H11D 109.2
H11C C111 H11D 107.9
N102 C112 C111 108.8(3)
N102 C112 H11E 109.9
C111 C112 H11E 109.9
N102 C112 H11F 109.9
C111 C112 H11F 109.9
H11E C112 H11F 108.3
N102 C113 C114 125.9(4)
N102 C113 H113 117.1
C114 C113 H113 117.1
C119 C114 C115 119.6(4)
C119 C114 C113 124.6(4)
C115 C114 C113 115.8(4)
C116 C115 C114 120.5(4)
C116 C115 H115 119.7
C114 C115 H115 119.7
C115 C116 C117 121.0(4)
C115 C116 Br12 119.7(4)
C117 C116 Br12 119.2(4)
C118 C117 C116 119.5(4)
C118 C117 H117 120.3
C116 C117 H117 120.3
C117 C118 C119 122.1(4)
C117 C118 H118 119.0
C119 C118 H118 119.0
O102 C119 C114 124.2(4)
O102 C119 C118 118.5(4)
C114 C119 C118 117.3(4)
N103 C120 N104 101.7(3)
N103 C120 C121 116.6(3)
N104 C120 C121 112.9(3)
N103 C120 H120 108.4
N104 C120 H120 108.4
C121 C120 H120 108.4
C122 C121 C126 121.1(4)
C122 C121 C120 119.0(4)
C126 C121 C120 119.6(4)
C123 C122 C121 119.7(4)
C123 C122 H122 120.1
C121 C122 H122 120.1
C122 C123 C124 121.2(4)
C122 C123 Br13 119.5(3)
C124 C123 Br13 119.3(3)
C125 C124 C123 118.2(4)
C125 C124 H124 120.9
C123 C124 H124 120.9
C124 C125 C126 122.6(4)
C124 C125 H125 118.7
C126 C125 H125 118.7
O103 C126 C125 121.5(4)
O103 C126 C121 121.2(4)
C125 C126 C121 117.1(4)
H1WA O1W H1WB 93(7)
N1S C10S C11S 178.7(7)
C10S C11S H11G 109.5
C10S C11S H11H 109.5
H11G C11S H11H 109.5
C10S C11S H11K 109.5
H11G C11S H11K 109.5
H11H C11S H11K 109.5
N2S C20S C21S 175.4(7)
C20S C21S H21A 109.5
C20S C21S H21B 109.5
H21A C21S H21B 109.5
C20S C21S H21C 109.5
H21A C21S H21C 109.5
H21B C21S H21C 109.5
N3S C30S C31S 175(3)

loop_
_geom_bond_atom_site_label_1
_geom_bond_atom_site_label_2
_geom_bond_distance
Ni11 O101 1.999(3)
Ni11 N101 2.013(4)
Ni11 O11 2.015(3)
Ni11 O103 2.073(3)
Ni11 O12 2.119(3)
Ni11 N103 2.154(4)
Ni12 O102 2.000(3)
Ni12 N102 2.006(3)
Ni12 O11 2.071(3)
Ni12 O103 2.090(3)
Ni12 O12W 2.139(4)
Ni12 N104 2.172(3)
O12W H2WA 0.86(7)
O12W H2WB 0.77(10)
O101 C100 1.295(5)
O102 C119 1.307(5)
O103 C126 1.329(5)
N101 C106 1.287(6)
N101 C107 1.460(6)
N102 C113 1.283(6)
N102 C112 1.465(5)
N103 C120 1.475(5)
N103 C108 1.492(6)
N103 C109 1.494(6)
N104 C120 1.485(5)
N104 C111 1.486(5)
N104 C110 1.510(5)
O11 C10 1.309(5)
O12 C16 1.230(6)
C10 C11 1.407(7)
C10 C15 1.427(7)
C11 C12 1.364(7)
C11 H11 0.9500
C12 C13 1.396(8)
C12 H12 0.9500
C13 C14 1.358(8)
C13 Br14 1.907(5)
C14 H14 0.9500
C15 C14 1.425(7)
C15 C16 1.444(7)
C16 H16 0.9500
C100 C101 1.429(6)
C100 C105 1.430(6)
C101 C102 1.370(6)
C101 H101 0.9500
C102 C103 1.398(6)
C102 H102 0.9500
C103 C104 1.370(7)
C103 Br11 1.904(5)
C104 C105 1.430(6)
C104 H104 0.9500
C105 C106 1.443(6)
C106 H106 0.9500
C107 C108 1.522(7)
C107 H10A 0.9900
C107 H10B 0.9900
C108 H10C 0.9900
C108 H10D 0.9900
C109 C110 1.517(6)
C109 H10E 0.9900
C109 H10F 0.9900
C110 H11A 0.9900
C110 H11B 0.9900
C111 C112 1.528(6)
C111 H11C 0.9900
C111 H11D 0.9900
C112 H11E 0.9900
C112 H11F 0.9900
C113 C114 1.445(6)
C113 H113 0.9500
C114 C119 1.418(6)
C114 C115 1.418(6)
C115 C116 1.353(7)
C115 H115 0.9500
C116 C117 1.404(7)
C116 Br12 1.915(5)
C117 C118 1.363(7)
C117 H117 0.9500
C118 C119 1.420(6)
C118 H118 0.9500
C120 C121 1.497(6)
C120 H120 1.0000
C121 C122 1.392(6)
C121 C126 1.410(6)
C122 C123 1.375(6)
C122 H122 0.9500
C123 C124 1.400(7)
C123 Br13 1.902(4)
C124 C125 1.389(6)
C124 H124 0.9500
C125 C126 1.398(6)
C125 H125 0.9500
O1W H1WA 0.69(6)
O1W H1WB 0.82(9)
N1S C10S 1.132(7)
C10S C11S 1.468(8)
C11S H11G 0.9800
C11S H11H 0.9800
C11S H11K 0.9800
N2S C20S 1.107(8)
C20S C21S 1.455(10)
C21S H21A 0.9800
C21S H21B 0.9800
C21S H21C 0.9800
N3S C30S 1.11(4)
C30S C31S 1.38(3)
C31S H31A 0.9800
C31S H31B 0.9800
C31S H31C 0.9800

loop_
_geom_hbond_atom_site_label_D
_geom_hbond_atom_site_label_H
_geom_hbond_atom_site_label_A
_geom_hbond_distance_DH
_geom_hbond_distance_HA
_geom_hbond_distance_DA
_geom_hbond_angle_DHA
_geom_hbond_site_symmetry_A
O12W H2WB O1W 0.77(10) 2.02(10) 2.699(5) 146(9) 6_557
O12W H2WA N1S 0.86(7) 2.11(7) 2.973(6) 176(6) .
O1W H1WB O101 0.82(9) 1.93(9) 2.702(5) 156(8) .
O1W H1WA O102 0.69(6) 2.11(6) 2.789(5) 168(6) .

loop_
_geom_torsion_atom_site_label_1
_geom_torsion_atom_site_label_2
_geom_torsion_atom_site_label_3
_geom_torsion_atom_site_label_4
_geom_torsion
N101 Ni11 O101 C100 -9.5(3)
O11 Ni11 O101 C100 168.0(3)
O103 Ni11 O101 C100 -111.2(3)
O12 Ni11 O101 C100 80.3(3)
N102 Ni12 O102 C119 9.0(3)
O11 Ni12 O102 C119 -172.9(3)
O103 Ni12 O102 C119 107.8(3)
O12W Ni12 O102 C119 -78.4(3)
O101 Ni11 O103 C126 131.1(3)
N101 Ni11 O103 C126 39.5(3)
O11 Ni11 O103 C126 -138.2(3)
O12 Ni11 O103 C126 -135.8(6)
N103 Ni11 O103 C126 -44.3(3)
O101 Ni11 O103 Ni12 -108.97(12)
N101 Ni11 O103 Ni12 159.34(13)
O11 Ni11 O103 Ni12 -18.31(11)
O12 Ni11 O103 Ni12 -15.9(7)
N103 Ni11 O103 Ni12 75.59(13)
O102 Ni12 O103 C126 -124.6(3)
N102 Ni12 O103 C126 -32.7(3)
O11 Ni12 O103 C126 142.6(3)
N104 Ni12 O103 C126 50.2(3)
O102 Ni12 O103 Ni11 110.65(12)
N102 Ni12 O103 Ni11 -157.42(13)
O11 Ni12 O103 Ni11 17.90(11)
N104 Ni12 O103 Ni11 -74.48(13)
O101 Ni11 N101 C106 9.4(4)
O103 Ni11 N101 C106 104.8(4)
O12 Ni11 N101 C106 -76.2(4)
N103 Ni11 N101 C106 -166.6(4)
O101 Ni11 N101 C107 -178.6(3)
O103 Ni11 N101 C107 -83.2(3)
O12 Ni11 N101 C107 95.8(3)
N103 Ni11 N101 C107 5.4(3)
O102 Ni12 N102 C113 -7.6(4)
O103 Ni12 N102 C113 -101.5(4)
O12W Ni12 N102 C113 82.1(4)
N104 Ni12 N102 C113 171.2(4)
O102 Ni12 N102 C112 179.7(3)
O103 Ni12 N102 C112 85.7(3)
O12W Ni12 N102 C112 -90.7(3)
N104 Ni12 N102 C112 -1.5(3)
N101 Ni11 N103 C120 -104.4(3)
O11 Ni11 N103 C120 78.0(3)
O103 Ni11 N103 C120 -2.7(3)
O12 Ni11 N103 C120 165.8(3)
N101 Ni11 N103 C108 19.5(3)
O11 Ni11 N103 C108 -158.2(3)
O103 Ni11 N103 C108 121.1(3)
O12 Ni11 N103 C108 -70.4(3)
N101 Ni11 N103 C109 138.9(3)
O11 Ni11 N103 C109 -38.8(3)
O103 Ni11 N103 C109 -119.5(3)
O12 Ni11 N103 C109 49.0(3)
N102 Ni12 N104 C120 101.5(3)
O11 Ni12 N104 C120 -76.5(3)
O103 Ni12 N104 C120 2.5(3)
O12W Ni12 N104 C120 -171.0(3)
N102 Ni12 N104 C111 -22.2(2)
O11 Ni12 N104 C111 159.9(2)
O103 Ni12 N104 C111 -121.2(2)
O12W Ni12 N104 C111 65.3(3)
N102 Ni12 N104 C110 -142.4(3)
O11 Ni12 N104 C110 39.6(3)
O103 Ni12 N104 C110 118.6(3)
O12W Ni12 N104 C110 -54.9(3)
O101 Ni11 O11 C10 -56.3(3)
O103 Ni11 O11 C10 -151.3(3)
O12 Ni11 O11 C10 29.2(3)
N103 Ni11 O11 C10 119.5(3)
O101 Ni11 O11 Ni12 113.58(13)
O103 Ni11 O11 Ni12 18.60(12)
O12 Ni11 O11 Ni12 -160.92(13)
N103 Ni11 O11 Ni12 -70.67(14)
O102 Ni12 O11 C10 57.4(4)
O103 Ni12 O11 C10 150.5(4)
O12W Ni12 O11 C10 -32.6(4)
N104 Ni12 O11 C10 -121.5(4)
O102 Ni12 O11 Ni11 -111.69(13)
O103 Ni12 O11 Ni11 -18.54(12)
O12W Ni12 O11 Ni11 158.36(14)
N104 Ni12 O11 Ni11 69.38(13)
O101 Ni11 O12 C16 65.2(4)
N101 Ni11 O12 C16 155.9(4)
O11 Ni11 O12 C16 -26.4(4)
O103 Ni11 O12 C16 -28.8(8)
N103 Ni11 O12 C16 -120.2(4)
Ni11 O11 C10 C11 159.4(3)
Ni12 O11 C10 C11 -6.8(6)
Ni11 O11 C10 C15 -21.0(6)
Ni12 O11 C10 C15 172.7(3)
O11 C10 C11 C12 177.0(5)
C15 C10 C11 C12 -2.6(7)
C10 C11 C12 C13 0.8(8)
O11 C10 C15 C14 -177.6(4)
C11 C10 C15 C14 1.9(7)
O11 C10 C15 C16 -0.7(7)
C11 C10 C15 C16 178.9(5)
C11 C12 C13 C14 1.6(9)
C11 C12 C13 Br14 179.8(4)
C12 C13 C14 C15 -2.3(8)
Br14 C13 C14 C15 179.6(4)
C10 C15 C14 C13 0.5(7)
C16 C15 C14 C13 -176.8(5)
Ni11 O12 C16 C15 17.8(7)
C14 C15 C16 O12 178.1(5)
C10 C15 C16 O12 1.1(8)
Ni11 O101 C100 C101 -172.1(3)
Ni11 O101 C100 C105 8.4(6)
O101 C100 C101 C102 -176.9(4)
C105 C100 C101 C102 2.6(6)
C100 C101 C102 C103 0.1(7)
C101 C102 C103 C104 -1.7(7)
C101 C102 C103 Br11 176.8(3)
C102 C103 C104 C105 0.3(7)
Br11 C103 C104 C105 -178.1(3)
C103 C104 C105 C100 2.5(6)
C103 C104 C105 C106 -178.3(4)
O101 C100 C105 C104 175.6(4)
C101 C100 C105 C104 -3.9(6)
O101 C100 C105 C106 -3.4(7)
C101 C100 C105 C106 177.1(4)
C107 N101 C106 C105 -179.8(4)
Ni11 N101 C106 C105 -8.2(6)
C104 C105 C106 N101 -175.7(4)
C100 C105 C106 N101 3.4(7)
C106 N101 C107 C108 143.5(4)
Ni11 N101 C107 C108 -29.2(4)
C120 N103 C108 C107 82.9(4)
C109 N103 C108 C107 -164.3(4)
Ni11 N103 C108 C107 -41.3(4)
N101 C107 C108 N103 48.3(5)
C120 N103 C109 C110 -34.5(4)
C108 N103 C109 C110 -154.8(4)
Ni11 N103 C109 C110 89.2(3)
C120 N104 C110 C109 22.0(4)
C111 N104 C110 C109 143.7(3)
Ni12 N104 C110 C109 -101.6(3)
N103 C109 C110 N104 7.6(4)
C120 N104 C111 C112 -82.8(4)
C110 N104 C111 C112 161.3(3)
Ni12 N104 C111 C112 42.4(4)
C113 N102 C112 C111 -148.4(4)
Ni12 N102 C112 C111 24.9(4)
N104 C111 C112 N102 -46.2(5)
C112 N102 C113 C114 176.4(4)
Ni12 N102 C113 C114 4.0(6)
N102 C113 C114 C119 1.7(7)
N102 C113 C114 C115 -177.5(4)
C119 C114 C115 C116 -0.4(6)
C113 C114 C115 C116 178.9(4)
C114 C115 C116 C117 0.7(7)
C114 C115 C116 Br12 176.8(3)
C115 C116 C117 C118 0.5(7)
Br12 C116 C117 C118 -175.6(3)
C116 C117 C118 C119 -2.0(7)
Ni12 O102 C119 C114 -6.8(6)
Ni12 O102 C119 C118 173.3(3)
C115 C114 C119 O102 179.0(4)
C113 C114 C119 O102 -0.2(7)
C115 C114 C119 C118 -1.1(6)
C113 C114 C119 C118 179.7(4)
C117 C118 C119 O102 -177.7(4)
C117 C118 C119 C114 2.3(6)
C108 N103 C120 N104 166.1(3)
C109 N103 C120 N104 48.7(4)
Ni11 N103 C120 N104 -75.6(3)
C108 N103 C120 C121 -70.6(5)
C109 N103 C120 C121 171.9(4)
Ni11 N103 C120 C121 47.6(4)
C111 N104 C120 N103 -165.2(3)
C110 N104 C120 N103 -43.9(4)
Ni12 N104 C120 N103 76.4(3)
C111 N104 C120 C121 69.1(4)
C110 N104 C120 C121 -169.6(3)
Ni12 N104 C120 C121 -49.4(4)
N103 C120 C121 C122 126.5(4)
N104 C120 C121 C122 -116.3(4)
N103 C120 C121 C126 -59.7(5)
N104 C120 C121 C126 57.5(5)
C126 C121 C122 C123 -2.8(6)
C120 C121 C122 C123 170.9(4)
C121 C122 C123 C124 1.7(7)
C121 C122 C123 Br13 -177.7(3)
C122 C123 C124 C125 -0.6(7)
Br13 C123 C124 C125 178.9(3)
C123 C124 C125 C126 0.5(7)
Ni11 O103 C126 C125 -135.1(3)
Ni12 O103 C126 C125 114.0(4)
Ni11 O103 C126 C121 48.9(5)
Ni12 O103 C126 C121 -62.1(4)
C124 C125 C126 O103 -177.7(4)
C124 C125 C126 C121 -1.5(6)
C122 C121 C126 O103 178.8(4)
C120 C121 C126 O103 5.2(6)
C122 C121 C126 C125 2.6(6)
C120 C121 C126 C125 -171.0(4)
